data_1557885
loop_
_publ_author_name
'Zhou, Jia'
'Gao, Ying'
'Chang, Jin-Ling'
'Yu, Heng-Yi'
'Chen, Juan'
'Zhou, Ming'
'Meng, Xiang-Gao'
'Ruan, Han-Li'

_publ_section_title
;
 Resorcylic Acid Lactones from an Ilyonectria sp.
;
_journal_name_full 'Journal of Natural Products'
_journal_paper_doi 10.1021/acs.jnatprod.9b01167
_journal_year 2020
_chemical_absolute_configuration ad
_chemical_formula_moiety 'C20 H25 Cl O6, 0.5(C H4 O), 0.5(H2 O)'
_chemical_formula_sum 'C20.5 H28 Cl O7'
_chemical_formula_weight 421.87
_space_group_crystal_system orthorhombic
_space_group_IT_number 19
_space_group_name_Hall 'P 2ac 2ab'
_space_group_name_H-M_alt 'P 21 21 21'
_atom_sites_solution_hydrogens mixed
_atom_sites_solution_primary dual
_audit_creation_date 2019-04-25
_audit_creation_method
; 
Olex2 1.2 
(compiled 2018.05.29 svn.r3508 for OlexSys, GUI svn.r5506) 
;
_cell_angle_alpha 90
_cell_angle_beta 90
_cell_angle_gamma 90
_cell_formula_units_Z 8
_cell_length_a 13.1677(4)
_cell_length_b 15.9113(4)
_cell_length_c 20.4458(6)
_cell_measurement_reflns_used 8022
_cell_measurement_temperature 296(2)
_cell_measurement_theta_max 63.29
_cell_measurement_theta_min 3.52
_cell_volume 4283.7(2)
_computing_cell_refinement 'SAINT v7.68A (Bruker, 2009)'
_computing_data_collection 'Bruker APEX2'
_computing_data_reduction 'SAINT v7.68A (Bruker, 2009)'
_computing_molecular_graphics 'Olex2 (Dolomanov et al., 2009)'
_computing_publication_material 'Olex2 (Dolomanov et al., 2009)'
_computing_structure_refinement 'XL (Sheldrick, 2008)'
_computing_structure_solution 'XM (Sheldrick, 2008)'
_diffrn_ambient_temperature 296.15
_diffrn_measured_fraction_theta_full 0.988
_diffrn_measured_fraction_theta_max 0.988
_diffrn_measurement_device_type 'Bruker APEX-II CCD'
_diffrn_measurement_method '\f and \w scans'
_diffrn_radiation_monochromator graphite
_diffrn_radiation_type CuK\a
_diffrn_radiation_wavelength 1.54178
_diffrn_reflns_av_R_equivalents 0.1709
_diffrn_reflns_av_unetI/netI 0.1059
_diffrn_reflns_Laue_measured_fraction_full 0.988
_diffrn_reflns_Laue_measured_fraction_max 0.988
_diffrn_reflns_limit_h_max 15
_diffrn_reflns_limit_h_min -14
_diffrn_reflns_limit_k_max 18
_diffrn_reflns_limit_k_min -18
_diffrn_reflns_limit_l_max 22
_diffrn_reflns_limit_l_min -23
_diffrn_reflns_number 36853
_diffrn_reflns_point_group_measured_fraction_full 0.986
_diffrn_reflns_point_group_measured_fraction_max 0.986
_diffrn_reflns_theta_full 64.989
_diffrn_reflns_theta_max 64.989
_diffrn_reflns_theta_min 3.520
_diffrn_standards_number 0
_exptl_absorpt_coefficient_mu 1.910
_exptl_absorpt_correction_T_max 0.7535
_exptl_absorpt_correction_T_min 0.4500
_exptl_absorpt_correction_type none
_exptl_crystal_colour colorless
_exptl_crystal_density_diffrn 1.308
_exptl_crystal_description block
_exptl_crystal_F_000 1792
_exptl_crystal_size_max 0.12
_exptl_crystal_size_mid 0.1
_exptl_crystal_size_min 0.1
_refine_diff_density_max 0.748
_refine_diff_density_min -0.860
_refine_diff_density_rms 0.172
_refine_ls_abs_structure_details
; 
 Flack x determined using 1491 quotients [(I+)-(I-)]/[(I+)+(I-)] 
 (Parsons, Flack and Wagner, Acta Cryst. B69 (2013) 249-259). 
;
_refine_ls_abs_structure_Flack 0.128(19)
_refine_ls_extinction_method none
_refine_ls_goodness_of_fit_ref 1.334
_refine_ls_hydrogen_treatment constr
_refine_ls_matrix_type full
_refine_ls_number_parameters 527
_refine_ls_number_reflns 7189
_refine_ls_number_restraints 0
_refine_ls_restrained_S_all 1.334
_refine_ls_R_factor_all 0.1315
_refine_ls_R_factor_gt 0.1123
_refine_ls_shift/su_max 0.000
_refine_ls_shift/su_mean 0.000
_refine_ls_structure_factor_coef Fsqd
_refine_ls_weighting_details 'w=1/[\s^2^(Fo^2^)+(0.1000P)^2^] where P=(Fo^2^+2Fc^2^)/3'
_refine_ls_weighting_scheme calc
_refine_ls_wR_factor_gt 0.2542
_refine_ls_wR_factor_ref 0.2631
_reflns_Friedel_coverage 0.788
_reflns_Friedel_fraction_full 0.983
_reflns_Friedel_fraction_max 0.983
_reflns_number_gt 5039
_reflns_number_total 7189
_reflns_threshold_expression 'I > 2\s(I)'
_cod_data_source_file np9b01167_si_003.cif
_cod_data_source_block cu_190422b_0m
_cod_depositor_comments
;

2022-05-28
Z value and formula fixed to values more according to usual
chemical conventions.                 miguel
;
_cod_original_formula_sum 'C41 H56 Cl2 O14'
_cod_original_formula_weight 843.75
_cod_original_formula_moiety '2(C20 H25 Cl O6), C H4 O, H2 O'
_cod_original_formula_units_Z 4
_cod_database_code 1557885
_shelx_shelxl_version_number 2014/7
_shelx_space_group_comment
; 
The symmetry employed for this shelxl refinement is uniquely defined 
by the following loop, which should always be used as a source of 
symmetry information in preference to the above space-group names. 
They are only intended as comments. 
;
_shelx_estimated_absorpt_t_max 0.832
_shelx_estimated_absorpt_t_min 0.803
_olex2_refinement_description
; 
1. Fixed Uiso 
 At 1.2 times of: 
  All C(H) groups, All C(H,H) groups 
 At 1.5 times of: 
  All C(H,H,H) groups, All O(H) groups, All O(H,H) groups 
2.a Free rotating group: 
 O1W(H1WA,H1WB) 
2.b Ternary CH refined with riding coordinates: 
 C2(H2), C10(H10), C2A(H2A), C10A(H10A) 
2.c Secondary CH2 refined with riding coordinates: 
 C3(H3A,H3B), C6(H6A,H6B), C7(H7A,H7B), C8(H8A,H8B), C9(H9A,H9B), C11(H11A, 
 H11B), C13(H13A,H13B), C3A(H3AA,H3AB), C6A(H6AA,H6AB), C7A(H7AA,H7AB), 
 C8A(H8AA,H8AB), C9A(H9AA,H9AB), C11A(H11C,H11D), C13A(H13C,H13D) 
2.d Aromatic/amide H refined with riding coordinates: 
 C4(H4), C5(H5), C17(H17), C4A(H4A), C5A(H5AA), C17A(H17A) 
2.e Idealised Me refined as rotating group: 
 C1(H1A,H1B,H1C), C1A(H1AA,H1AB,H1AC), C1S(H1SA,H1SB,H1SC) 
2.f Idealised tetrahedral OH refined as rotating group: 
 O3(H3), O5(H5A), O6(H6), O3A(H3AC), O5A(H5AB), O6A(H6AC), O1S(H1S) 
;
_olex2_submission_special_instructions 'No special instructions were received'

loop_
_space_group_symop_operation_xyz
'x, y, z'
'-x+1/2, -y, z+1/2'
'x+1/2, -y+1/2, -z'
'-x, y+1/2, -z+1/2'

loop_
_atom_site_label
_atom_site_type_symbol
_atom_site_fract_x
_atom_site_fract_y
_atom_site_fract_z
_atom_site_U_iso_or_equiv
_atom_site_adp_type
_atom_site_occupancy
_atom_site_site_symmetry_order
_atom_site_calc_flag
_atom_site_refinement_flags_posn
_atom_site_refinement_flags_adp
_atom_site_refinement_flags_occupancy
_atom_site_disorder_assembly
_atom_site_disorder_group
C1 C -0.2356(12) 0.3949(11) -0.2234(7) 0.100(5) Uani 1 1 d . . . . .
H1A H -0.2828 0.3618 -0.2483 0.150 Uiso 1 1 calc GR . . . .
H1B H -0.2127 0.4414 -0.2495 0.150 Uiso 1 1 calc GR . . . .
H1C H -0.2685 0.4157 -0.1848 0.150 Uiso 1 1 calc GR . . . .
C2 C -0.1458(10) 0.3412(8) -0.2042(6) 0.074(4) Uani 1 1 d . . . . .
H2 H -0.1022 0.3333 -0.2426 0.088 Uiso 1 1 calc R . . . .
C3 C -0.1738(12) 0.2562(9) -0.1767(8) 0.095(5) Uani 1 1 d . . . . .
H3A H -0.1116 0.2250 -0.1691 0.113 Uiso 1 1 calc R . . . .
H3B H -0.2122 0.2260 -0.2097 0.113 Uiso 1 1 calc R . . . .
C4 C -0.2359(12) 0.2561(9) -0.1131(7) 0.085(4) Uani 1 1 d . . . . .
H4 H -0.2018 0.2741 -0.0758 0.103 Uiso 1 1 calc R . . . .
C5 C -0.3301(11) 0.2341(9) -0.1048(8) 0.083(4) Uani 1 1 d . . . . .
H5 H -0.3648 0.2194 -0.1428 0.100 Uiso 1 1 calc R . . . .
C6 C -0.3881(11) 0.2292(9) -0.0456(8) 0.089(4) Uani 1 1 d . . . . .
H6A H -0.3427 0.2382 -0.0089 0.106 Uiso 1 1 calc R . . . .
H6B H -0.4155 0.1728 -0.0417 0.106 Uiso 1 1 calc R . . . .
C7 C -0.4754(11) 0.2917(9) -0.0406(7) 0.083(4) Uani 1 1 d . . . . .
H7A H -0.5122 0.2815 -0.0003 0.099 Uiso 1 1 calc R . . . .
H7B H -0.5219 0.2825 -0.0767 0.099 Uiso 1 1 calc R . . . .
C8 C -0.4391(10) 0.3845(8) -0.0418(7) 0.072(4) Uani 1 1 d . . . . .
H8A H -0.4020 0.3943 -0.0821 0.086 Uiso 1 1 calc R . . . .
H8B H -0.4981 0.4210 -0.0420 0.086 Uiso 1 1 calc R . . . .
C9 C -0.3726(8) 0.4078(7) 0.0148(6) 0.057(3) Uani 1 1 d . . . . .
H9A H -0.3125 0.3726 0.0137 0.068 Uiso 1 1 calc R . . . .
H9B H -0.4088 0.3951 0.0549 0.068 Uiso 1 1 calc R . . . .
C10 C -0.3389(7) 0.4998(7) 0.0172(5) 0.051(2) Uani 1 1 d . . . . .
H10 H -0.2997 0.5084 0.0573 0.062 Uiso 1 1 calc R . . . .
C11 C -0.2738(7) 0.5265(7) -0.0404(5) 0.049(2) Uani 1 1 d . . . . .
H11A H -0.3062 0.5076 -0.0803 0.059 Uiso 1 1 calc R . . . .
H11B H -0.2716 0.5874 -0.0416 0.059 Uiso 1 1 calc R . . . .
C12 C -0.1674(8) 0.4941(7) -0.0392(5) 0.048(2) Uani 1 1 d . . . . .
C13 C -0.0938(7) 0.5351(7) -0.0862(5) 0.046(2) Uani 1 1 d . . . . .
H13A H -0.1128 0.5207 -0.1306 0.055 Uiso 1 1 calc R . . . .
H13B H -0.0987 0.5957 -0.0817 0.055 Uiso 1 1 calc R . . . .
C14 C 0.0143(7) 0.5088(6) -0.0746(4) 0.045(2) Uani 1 1 d . . . . .
C15 C 0.0703(8) 0.5536(6) -0.0303(5) 0.046(2) Uani 1 1 d . . . . .
C16 C 0.1712(7) 0.5348(7) -0.0158(5) 0.048(2) Uani 1 1 d . . . . .
C17 C 0.2171(8) 0.4673(7) -0.0470(5) 0.055(3) Uani 1 1 d . . . . .
H17 H 0.2839 0.4529 -0.0372 0.066 Uiso 1 1 calc R . . . .
C18 C 0.1631(8) 0.4216(7) -0.0923(5) 0.055(3) Uani 1 1 d . . . . .
C19 C 0.0599(8) 0.4372(7) -0.1057(5) 0.050(3) Uani 1 1 d . . . . .
C20 C 0.0073(9) 0.3809(7) -0.1525(5) 0.056(3) Uani 1 1 d . . . . .
Cl1 Cl 0.0168(2) 0.63809(19) 0.01126(14) 0.0625(8) Uani 1 1 d . . . . .
O1 O 0.0534(7) 0.3282(6) -0.1840(5) 0.091(3) Uani 1 1 d . . . . .
O2 O -0.0917(6) 0.3908(5) -0.1562(4) 0.065(2) Uani 1 1 d . . . . .
O3 O -0.4275(5) 0.5516(5) 0.0202(4) 0.066(2) Uani 1 1 d . . . . .
H3 H -0.4199 0.5875 0.0485 0.098 Uiso 1 1 calc GR . . . .
O4 O -0.1402(5) 0.4392(6) -0.0021(4) 0.069(2) Uani 1 1 d . . . . .
O5 O 0.2206(5) 0.5830(5) 0.0284(4) 0.060(2) Uani 1 1 d . . . . .
H5A H 0.2792 0.5664 0.0322 0.091 Uiso 1 1 calc GR . . . .
O6 O 0.2157(7) 0.3574(6) -0.1209(4) 0.077(2) Uani 1 1 d . . . . .
H6 H 0.1915 0.3476 -0.1571 0.116 Uiso 1 1 calc GR . . . .
C1A C 0.4784(10) 0.4341(9) -0.2153(7) 0.077(4) Uani 1 1 d . . . . .
H1AA H 0.5156 0.3890 -0.2354 0.115 Uiso 1 1 calc GR . . . .
H1AB H 0.4504 0.4153 -0.1745 0.115 Uiso 1 1 calc GR . . . .
H1AC H 0.5232 0.4806 -0.2076 0.115 Uiso 1 1 calc GR . . . .
C2A C 0.3952(9) 0.4608(8) -0.2593(6) 0.065(3) Uani 1 1 d . . . . .
H2A H 0.3479 0.4140 -0.2655 0.078 Uiso 1 1 calc R . . . .
C3A C 0.4286(10) 0.4938(9) -0.3255(6) 0.076(4) Uani 1 1 d . . . . .
H3AA H 0.4585 0.4477 -0.3499 0.092 Uiso 1 1 calc R . . . .
H3AB H 0.3689 0.5122 -0.3492 0.092 Uiso 1 1 calc R . . . .
C4A C 0.5031(10) 0.5647(8) -0.3237(5) 0.061(3) Uani 1 1 d . . . . .
H4A H 0.4795 0.6144 -0.3053 0.073 Uiso 1 1 calc R . . . .
C5A C 0.5946(11) 0.5660(10) -0.3440(6) 0.077(4) Uani 1 1 d . . . . .
H5AA H 0.6194 0.5147 -0.3588 0.092 Uiso 1 1 calc R . . . .
C6A C 0.6675(11) 0.6367(9) -0.3477(6) 0.080(4) Uani 1 1 d . . . . .
H6AA H 0.6297 0.6888 -0.3444 0.096 Uiso 1 1 calc R . . . .
H6AB H 0.6994 0.6357 -0.3904 0.096 Uiso 1 1 calc R . . . .
C7A C 0.7506(10) 0.6376(8) -0.2961(6) 0.072(3) Uani 1 1 d . . . . .
H7AA H 0.7965 0.6838 -0.3052 0.087 Uiso 1 1 calc R . . . .
H7AB H 0.7892 0.5858 -0.2993 0.087 Uiso 1 1 calc R . . . .
C8A C 0.7110(9) 0.6465(7) -0.2259(5) 0.056(3) Uani 1 1 d . . . . .
H8AA H 0.6663 0.5997 -0.2160 0.068 Uiso 1 1 calc R . . . .
H8AB H 0.7678 0.6443 -0.1957 0.068 Uiso 1 1 calc R . . . .
C9A C 0.6541(8) 0.7278(7) -0.2160(5) 0.051(3) Uani 1 1 d . . . . .
H9AA H 0.5955 0.7275 -0.2448 0.062 Uiso 1 1 calc R . . . .
H9AB H 0.6977 0.7736 -0.2299 0.062 Uiso 1 1 calc R . . . .
C10A C 0.6178(7) 0.7465(7) -0.1475(5) 0.051(3) Uani 1 1 d . . . . .
H10A H 0.5871 0.8026 -0.1481 0.061 Uiso 1 1 calc R . . . .
C11A C 0.5382(7) 0.6860(6) -0.1226(5) 0.046(2) Uani 1 1 d . . . . .
H11C H 0.5631 0.6293 -0.1296 0.055 Uiso 1 1 calc R . . . .
H11D H 0.5322 0.6939 -0.0757 0.055 Uiso 1 1 calc R . . . .
C12A C 0.4353(7) 0.6915(6) -0.1511(5) 0.043(2) Uani 1 1 d . . . . .
C13A C 0.3534(7) 0.6389(6) -0.1202(5) 0.044(2) Uani 1 1 d . . . . .
H13C H 0.3698 0.5801 -0.1271 0.053 Uiso 1 1 calc R . . . .
H13D H 0.3541 0.6489 -0.0734 0.053 Uiso 1 1 calc R . . . .
C14A C 0.2477(7) 0.6544(6) -0.1450(4) 0.042(2) Uani 1 1 d . . . . .
C15A C 0.1964(7) 0.7243(6) -0.1197(4) 0.044(2) Uani 1 1 d . . . . .
C16A C 0.0948(7) 0.7420(7) -0.1372(5) 0.047(2) Uani 1 1 d . . . . .
C17A C 0.0432(8) 0.6900(7) -0.1774(5) 0.051(3) Uani 1 1 d . . . . .
H17A H -0.0236 0.7022 -0.1887 0.061 Uiso 1 1 calc R . . . .
C18A C 0.0905(7) 0.6174(7) -0.2021(5) 0.048(2) Uani 1 1 d . . . . .
C19A C 0.1958(7) 0.6012(6) -0.1897(5) 0.043(2) Uani 1 1 d . . . . .
C20A C 0.2418(8) 0.5312(7) -0.2254(5) 0.048(2) Uani 1 1 d . . . . .
Cl1A Cl 0.2565(2) 0.7920(2) -0.06632(15) 0.0704(9) Uani 1 1 d . . . . .
O1A O 0.1920(6) 0.4795(5) -0.2557(4) 0.066(2) Uani 1 1 d . . . . .
O2A O 0.3420(5) 0.5310(5) -0.2254(4) 0.059(2) Uani 1 1 d . . . . .
O3A O 0.7032(5) 0.7501(6) -0.1057(3) 0.060(2) Uani 1 1 d . . . . .
H3AC H 0.6851 0.7646 -0.0690 0.091 Uiso 1 1 calc GR . . . .
O4A O 0.4161(5) 0.7389(5) -0.1973(4) 0.064(2) Uani 1 1 d . . . . .
O5A O 0.0525(5) 0.8122(5) -0.1109(4) 0.062(2) Uani 1 1 d . . . . .
H5AB H -0.0066 0.8164 -0.1232 0.094 Uiso 1 1 calc GR . . . .
O6A O 0.0335(5) 0.5690(5) -0.2410(4) 0.0595(19) Uani 1 1 d . . . . .
H6AC H 0.0676 0.5293 -0.2543 0.089 Uiso 1 1 calc GR . . . .
C1S C 0.1226(16) 0.5590(17) -0.4031(9) 0.134(8) Uani 1 1 d . . . . .
H1SA H 0.1239 0.6068 -0.4318 0.201 Uiso 1 1 calc GR . . . .
H1SB H 0.1849 0.5565 -0.3788 0.201 Uiso 1 1 calc GR . . . .
H1SC H 0.0665 0.5642 -0.3734 0.201 Uiso 1 1 calc GR . . . .
O1S O 0.1123(7) 0.4909(8) -0.4374(8) 0.111(4) Uani 1 1 d . . . . .
H1S H 0.0535 0.4837 -0.4456 0.166 Uiso 1 1 calc GR . . . .
O1W O -0.1297(6) 0.8323(6) -0.1573(5) 0.074(2) Uani 1 1 d . . . . .
H1WA H -0.1846 0.8192 -0.1380 0.111 Uiso 1 1 d G . . . .
H1WB H -0.1432 0.8615 -0.1910 0.111 Uiso 1 1 d G . . . .

loop_
_atom_site_aniso_label
_atom_site_aniso_U_11
_atom_site_aniso_U_22
_atom_site_aniso_U_33
_atom_site_aniso_U_23
_atom_site_aniso_U_13
_atom_site_aniso_U_12
C1 0.114(13) 0.104(12) 0.083(10) -0.029(9) -0.040(9) 0.006(10)
C2 0.091(10) 0.065(8) 0.065(7) -0.018(6) -0.015(7) -0.009(7)
C3 0.106(11) 0.069(9) 0.108(12) -0.035(9) 0.015(9) -0.007(8)
C4 0.106(12) 0.064(8) 0.087(9) -0.018(7) -0.004(8) -0.007(8)
C5 0.082(10) 0.065(8) 0.104(11) -0.033(8) 0.006(8) -0.023(7)
C6 0.107(11) 0.051(8) 0.108(11) -0.004(8) -0.001(9) -0.031(8)
C7 0.090(10) 0.067(8) 0.091(9) -0.019(7) 0.003(8) -0.029(8)
C8 0.073(8) 0.059(7) 0.084(9) -0.017(7) -0.020(7) -0.006(6)
C9 0.060(7) 0.048(6) 0.063(7) 0.002(5) -0.007(5) -0.007(5)
C10 0.040(6) 0.062(7) 0.052(6) -0.009(5) -0.005(4) -0.003(5)
C11 0.040(6) 0.046(6) 0.061(6) 0.005(5) 0.001(5) -0.003(4)
C12 0.048(6) 0.053(6) 0.044(5) -0.009(5) -0.011(4) 0.003(5)
C13 0.050(6) 0.042(6) 0.045(5) 0.003(4) 0.004(4) 0.003(4)
C14 0.052(6) 0.049(6) 0.034(5) 0.000(4) 0.010(4) -0.002(5)
C15 0.056(6) 0.041(5) 0.043(5) -0.001(4) 0.006(4) -0.002(4)
C16 0.045(6) 0.058(6) 0.040(5) 0.000(5) -0.001(4) -0.001(5)
C17 0.053(6) 0.055(7) 0.056(6) 0.007(5) 0.001(5) 0.001(5)
C18 0.059(7) 0.051(6) 0.056(6) -0.005(5) 0.009(5) 0.003(5)
C19 0.050(6) 0.052(6) 0.047(6) -0.003(5) 0.005(4) 0.002(5)
C20 0.065(8) 0.048(6) 0.055(6) -0.017(5) 0.012(5) 0.004(5)
Cl1 0.0616(17) 0.0665(18) 0.0594(15) -0.0217(14) -0.0008(12) 0.0077(13)
O1 0.076(6) 0.082(6) 0.115(8) -0.053(6) 0.007(5) -0.005(5)
O2 0.062(6) 0.067(5) 0.066(5) -0.022(4) -0.005(4) 0.005(4)
O3 0.055(5) 0.060(5) 0.082(6) -0.019(4) 0.002(4) -0.001(4)
O4 0.054(5) 0.083(6) 0.070(5) 0.029(5) 0.003(4) 0.017(4)
O5 0.051(4) 0.070(5) 0.061(4) -0.023(4) -0.003(4) -0.003(4)
O6 0.076(6) 0.069(5) 0.086(6) -0.023(5) 0.002(5) 0.023(5)
C1A 0.075(9) 0.068(8) 0.086(9) -0.015(7) -0.015(7) 0.020(7)
C2A 0.059(7) 0.057(7) 0.081(8) -0.032(6) 0.006(6) 0.009(5)
C3A 0.076(9) 0.088(10) 0.064(8) -0.033(7) -0.012(6) 0.012(7)
C4A 0.078(9) 0.059(7) 0.045(6) -0.005(5) -0.001(6) 0.017(6)
C5A 0.088(10) 0.084(10) 0.059(7) -0.024(7) 0.015(7) 0.008(8)
C6A 0.108(11) 0.081(9) 0.051(7) -0.001(7) 0.028(7) 0.007(8)
C7A 0.078(8) 0.062(7) 0.077(8) -0.017(6) 0.032(7) -0.006(7)
C8A 0.065(7) 0.048(6) 0.056(6) -0.005(5) 0.007(5) 0.003(5)
C9A 0.053(6) 0.055(7) 0.046(5) -0.003(5) 0.001(4) 0.003(5)
C10A 0.045(6) 0.059(7) 0.049(5) -0.007(5) 0.005(5) -0.004(5)
C11A 0.040(6) 0.050(6) 0.046(5) -0.002(5) -0.005(4) 0.010(4)
C12A 0.047(6) 0.040(5) 0.043(5) -0.006(4) -0.003(4) 0.005(4)
C13A 0.047(6) 0.046(6) 0.039(5) 0.003(4) -0.004(4) -0.008(5)
C14A 0.037(5) 0.046(5) 0.041(5) 0.001(4) 0.001(4) -0.011(4)
C15A 0.041(6) 0.047(6) 0.044(5) -0.004(4) 0.001(4) -0.001(4)
C16A 0.037(5) 0.049(6) 0.055(6) -0.003(5) 0.006(4) -0.001(4)
C17A 0.036(6) 0.057(7) 0.059(6) 0.008(5) 0.000(5) -0.006(5)
C18A 0.038(6) 0.057(7) 0.047(5) 0.011(5) -0.003(4) -0.005(5)
C19A 0.042(6) 0.041(5) 0.047(5) 0.000(4) 0.000(4) -0.003(4)
C20A 0.043(6) 0.052(6) 0.048(5) 0.001(5) -0.007(5) -0.007(5)
Cl1A 0.0570(17) 0.0692(18) 0.085(2) -0.0336(16) -0.0147(14) 0.0028(14)
O1A 0.056(5) 0.060(5) 0.081(5) -0.022(4) -0.011(4) -0.004(4)
O2A 0.051(5) 0.054(5) 0.071(5) -0.021(4) 0.003(4) 0.000(3)
O3A 0.050(4) 0.079(5) 0.052(4) -0.017(4) 0.000(3) -0.015(4)
O4A 0.054(4) 0.066(5) 0.073(5) 0.036(4) -0.010(4) 0.005(4)
O5A 0.044(4) 0.054(4) 0.089(6) -0.026(4) -0.006(4) 0.012(3)
O6A 0.052(4) 0.064(5) 0.063(5) -0.010(4) -0.012(4) -0.005(4)
C1S 0.132(16) 0.16(2) 0.107(14) -0.032(15) -0.018(12) 0.030(15)
O1S 0.057(6) 0.088(8) 0.187(13) -0.007(8) 0.002(7) -0.011(5)
O1W 0.052(5) 0.070(6) 0.100(7) 0.009(5) -0.004(4) 0.009(4)

loop_
_atom_type_symbol
_atom_type_description
_atom_type_scat_dispersion_real
_atom_type_scat_dispersion_imag
_atom_type_scat_source
C C 0.0181 0.0091 'International Tables Vol C Tables 4.2.6.8 and 6.1.1.4'
H H 0.0000 0.0000 'International Tables Vol C Tables 4.2.6.8 and 6.1.1.4'
Cl Cl 0.3639 0.7018 'International Tables Vol C Tables 4.2.6.8 and 6.1.1.4'
O O 0.0492 0.0322 'International Tables Vol C Tables 4.2.6.8 and 6.1.1.4'

loop_
_geom_angle_atom_site_label_1
_geom_angle_atom_site_label_2
_geom_angle_atom_site_label_3
_geom_angle
_geom_angle_site_symmetry_1
_geom_angle_site_symmetry_3
_geom_angle_publ_flag
H1A C1 H1B 109.5 . . ?
H1A C1 H1C 109.5 . . ?
H1B C1 H1C 109.5 . . ?
C2 C1 H1A 109.5 . . ?
C2 C1 H1B 109.5 . . ?
C2 C1 H1C 109.5 . . ?
C1 C2 H2 108.9 . . ?
C1 C2 C3 114.3(13) . . ?
C3 C2 H2 108.9 . . ?
O2 C2 C1 104.7(10) . . ?
O2 C2 H2 108.9 . . ?
O2 C2 C3 110.8(11) . . ?
C2 C3 H3A 108.2 . . ?
C2 C3 H3B 108.2 . . ?
C2 C3 C4 116.4(12) . . ?
H3A C3 H3B 107.3 . . ?
C4 C3 H3A 108.2 . . ?
C4 C3 H3B 108.2 . . ?
C3 C4 H4 116.0 . . ?
C5 C4 C3 128.1(14) . . ?
C5 C4 H4 116.0 . . ?
C4 C5 H5 115.4 . . ?
C4 C5 C6 129.2(14) . . ?
C6 C5 H5 115.4 . . ?
C5 C6 H6A 108.5 . . ?
C5 C6 H6B 108.5 . . ?
C5 C6 C7 115.1(13) . . ?
H6A C6 H6B 107.5 . . ?
C7 C6 H6A 108.5 . . ?
C7 C6 H6B 108.5 . . ?
C6 C7 H7A 109.0 . . ?
C6 C7 H7B 109.0 . . ?
C6 C7 C8 112.8(11) . . ?
H7A C7 H7B 107.8 . . ?
C8 C7 H7A 109.0 . . ?
C8 C7 H7B 109.0 . . ?
C7 C8 H8A 108.8 . . ?
C7 C8 H8B 108.8 . . ?
H8A C8 H8B 107.7 . . ?
C9 C8 C7 113.8(11) . . ?
C9 C8 H8A 108.8 . . ?
C9 C8 H8B 108.8 . . ?
C8 C9 H9A 108.4 . . ?
C8 C9 H9B 108.4 . . ?
C8 C9 C10 115.5(10) . . ?
H9A C9 H9B 107.5 . . ?
C10 C9 H9A 108.4 . . ?
C10 C9 H9B 108.4 . . ?
C9 C10 H10 108.2 . . ?
C11 C10 C9 114.1(9) . . ?
C11 C10 H10 108.2 . . ?
O3 C10 C9 108.4(8) . . ?
O3 C10 H10 108.2 . . ?
O3 C10 C11 109.4(9) . . ?
C10 C11 H11A 108.5 . . ?
C10 C11 H11B 108.5 . . ?
H11A C11 H11B 107.5 . . ?
C12 C11 C10 114.9(9) . . ?
C12 C11 H11A 108.5 . . ?
C12 C11 H11B 108.5 . . ?
C11 C12 C13 116.3(9) . . ?
O4 C12 C11 122.4(10) . . ?
O4 C12 C13 121.3(9) . . ?
C12 C13 H13A 109.0 . . ?
C12 C13 H13B 109.0 . . ?
H13A C13 H13B 107.8 . . ?
C14 C13 C12 112.8(8) . . ?
C14 C13 H13A 109.0 . . ?
C14 C13 H13B 109.0 . . ?
C15 C14 C13 118.0(9) . . ?
C15 C14 C19 118.8(10) . . ?
C19 C14 C13 123.2(9) . . ?
C14 C15 C16 122.9(9) . . ?
C14 C15 Cl1 120.5(8) . . ?
C16 C15 Cl1 116.6(8) . . ?
C17 C16 C15 119.0(10) . . ?
O5 C16 C15 118.6(9) . . ?
O5 C16 C17 122.4(10) . . ?
C16 C17 H17 120.2 . . ?
C18 C17 C16 119.5(10) . . ?
C18 C17 H17 120.2 . . ?
C17 C18 C19 122.4(10) . . ?
O6 C18 C17 115.0(10) . . ?
O6 C18 C19 122.6(10) . . ?
C14 C19 C20 124.8(10) . . ?
C18 C19 C14 117.2(10) . . ?
C18 C19 C20 118.0(10) . . ?
O1 C20 C19 121.6(11) . . ?
O1 C20 O2 123.1(11) . . ?
O2 C20 C19 115.3(9) . . ?
C20 O2 C2 117.5(9) . . ?
C10 O3 H3 109.5 . . ?
C16 O5 H5A 109.5 . . ?
C18 O6 H6 109.5 . . ?
H1AA C1A H1AB 109.5 . . ?
H1AA C1A H1AC 109.5 . . ?
H1AB C1A H1AC 109.5 . . ?
C2A C1A H1AA 109.5 . . ?
C2A C1A H1AB 109.5 . . ?
C2A C1A H1AC 109.5 . . ?
C1A C2A H2A 109.4 . . ?
C1A C2A C3A 115.3(11) . . ?
C1A C2A O2A 106.3(9) . . ?
C3A C2A H2A 109.4 . . ?
O2A C2A H2A 109.4 . . ?
O2A C2A C3A 107.0(10) . . ?
C2A C3A H3AA 108.4 . . ?
C2A C3A H3AB 108.4 . . ?
H3AA C3A H3AB 107.5 . . ?
C4A C3A C2A 115.5(10) . . ?
C4A C3A H3AA 108.4 . . ?
C4A C3A H3AB 108.4 . . ?
C3A C4A H4A 115.7 . . ?
C5A C4A C3A 128.7(12) . . ?
C5A C4A H4A 115.7 . . ?
C4A C5A H5AA 115.0 . . ?
C4A C5A C6A 129.9(13) . . ?
C6A C5A H5AA 115.0 . . ?
C5A C6A H6AA 108.3 . . ?
C5A C6A H6AB 108.3 . . ?
C5A C6A C7A 116.0(12) . . ?
H6AA C6A H6AB 107.4 . . ?
C7A C6A H6AA 108.3 . . ?
C7A C6A H6AB 108.3 . . ?
C6A C7A H7AA 108.8 . . ?
C6A C7A H7AB 108.8 . . ?
C6A C7A C8A 114.0(10) . . ?
H7AA C7A H7AB 107.7 . . ?
C8A C7A H7AA 108.8 . . ?
C8A C7A H7AB 108.8 . . ?
C7A C8A H8AA 109.2 . . ?
C7A C8A H8AB 109.2 . . ?
H8AA C8A H8AB 107.9 . . ?
C9A C8A C7A 111.9(10) . . ?
C9A C8A H8AA 109.2 . . ?
C9A C8A H8AB 109.2 . . ?
C8A C9A H9AA 108.1 . . ?
C8A C9A H9AB 108.1 . . ?
C8A C9A C10A 116.8(9) . . ?
H9AA C9A H9AB 107.3 . . ?
C10A C9A H9AA 108.1 . . ?
C10A C9A H9AB 108.1 . . ?
C9A C10A H10A 107.4 . . ?
C9A C10A C11A 114.0(9) . . ?
C11A C10A H10A 107.4 . . ?
O3A C10A C9A 108.5(8) . . ?
O3A C10A H10A 107.4 . . ?
O3A C10A C11A 111.9(9) . . ?
C10A C11A H11C 107.9 . . ?
C10A C11A H11D 107.9 . . ?
H11C C11A H11D 107.2 . . ?
C12A C11A C10A 117.7(9) . . ?
C12A C11A H11C 107.9 . . ?
C12A C11A H11D 107.9 . . ?
C11A C12A C13A 117.3(8) . . ?
O4A C12A C11A 121.7(9) . . ?
O4A C12A C13A 120.9(9) . . ?
C12A C13A H13C 108.4 . . ?
C12A C13A H13D 108.4 . . ?
H13C C13A H13D 107.5 . . ?
C14A C13A C12A 115.6(8) . . ?
C14A C13A H13C 108.4 . . ?
C14A C13A H13D 108.4 . . ?
C15A C14A C13A 116.9(8) . . ?
C15A C14A C19A 118.6(9) . . ?
C19A C14A C13A 124.4(9) . . ?
C14A C15A C16A 121.5(9) . . ?
C14A C15A Cl1A 120.5(7) . . ?
C16A C15A Cl1A 118.0(7) . . ?
C17A C16A C15A 120.6(10) . . ?
C17A C16A O5A 122.5(9) . . ?
O5A C16A C15A 116.9(9) . . ?
C16A C17A H17A 120.0 . . ?
C16A C17A C18A 120.0(10) . . ?
C18A C17A H17A 120.0 . . ?
C17A C18A C19A 120.8(9) . . ?
O6A C18A C17A 116.1(9) . . ?
O6A C18A C19A 123.0(10) . . ?
C14A C19A C18A 118.2(9) . . ?
C14A C19A C20A 125.1(9) . . ?
C18A C19A C20A 116.7(9) . . ?
O1A C20A C19A 122.9(10) . . ?
O1A C20A O2A 122.4(10) . . ?
O2A C20A C19A 114.7(9) . . ?
C20A O2A C2A 118.2(9) . . ?
C10A O3A H3AC 109.5 . . ?
C16A O5A H5AB 109.5 . . ?
C18A O6A H6AC 109.5 . . ?
H1SA C1S H1SB 109.5 . . ?
H1SA C1S H1SC 109.5 . . ?
H1SB C1S H1SC 109.5 . . ?
O1S C1S H1SA 109.5 . . ?
O1S C1S H1SB 109.5 . . ?
O1S C1S H1SC 109.5 . . ?
C1S O1S H1S 109.5 . . ?
H1WA O1W H1WB 109.5 . . ?

loop_
_geom_bond_atom_site_label_1
_geom_bond_atom_site_label_2
_geom_bond_distance
_geom_bond_site_symmetry_2
_geom_bond_publ_flag
C1 H1A 0.9600 . ?
C1 H1B 0.9600 . ?
C1 H1C 0.9600 . ?
C1 C2 1.511(19) . ?
C2 H2 0.9800 . ?
C2 C3 1.51(2) . ?
C2 O2 1.448(13) . ?
C3 H3A 0.9700 . ?
C3 H3B 0.9700 . ?
C3 C4 1.54(2) . ?
C4 H4 0.9300 . ?
C4 C5 1.301(18) . ?
C5 H5 0.9300 . ?
C5 C6 1.433(19) . ?
C6 H6A 0.9700 . ?
C6 H6B 0.9700 . ?
C6 C7 1.523(19) . ?
C7 H7A 0.9700 . ?
C7 H7B 0.9700 . ?
C7 C8 1.552(17) . ?
C8 H8A 0.9700 . ?
C8 H8B 0.9700 . ?
C8 C9 1.498(15) . ?
C9 H9A 0.9700 . ?
C9 H9B 0.9700 . ?
C9 C10 1.530(15) . ?
C10 H10 0.9800 . ?
C10 C11 1.516(14) . ?
C10 O3 1.430(12) . ?
C11 H11A 0.9700 . ?
C11 H11B 0.9700 . ?
C11 C12 1.493(14) . ?
C12 C13 1.512(14) . ?
C12 O4 1.212(12) . ?
C13 H13A 0.9700 . ?
C13 H13B 0.9700 . ?
C13 C14 1.502(14) . ?
C14 C15 1.368(14) . ?
C14 C19 1.436(14) . ?
C15 C16 1.392(14) . ?
C15 Cl1 1.739(10) . ?
C16 C17 1.388(15) . ?
C16 O5 1.352(12) . ?
C17 H17 0.9300 . ?
C17 C18 1.376(15) . ?
C18 C19 1.409(15) . ?
C18 O6 1.365(13) . ?
C19 C20 1.483(15) . ?
C20 O1 1.219(12) . ?
C20 O2 1.315(13) . ?
O3 H3 0.8200 . ?
O5 H5A 0.8200 . ?
O6 H6 0.8200 . ?
C1A H1AA 0.9600 . ?
C1A H1AB 0.9600 . ?
C1A H1AC 0.9600 . ?
C1A C2A 1.479(17) . ?
C2A H2A 0.9800 . ?
C2A C3A 1.516(18) . ?
C2A O2A 1.490(12) . ?
C3A H3AA 0.9700 . ?
C3A H3AB 0.9700 . ?
C3A C4A 1.496(19) . ?
C4A H4A 0.9300 . ?
C4A C5A 1.274(17) . ?
C5A H5AA 0.9300 . ?
C5A C6A 1.48(2) . ?
C6A H6AA 0.9700 . ?
C6A H6AB 0.9700 . ?
C6A C7A 1.520(18) . ?
C7A H7AA 0.9700 . ?
C7A H7AB 0.9700 . ?
C7A C8A 1.533(15) . ?
C8A H8AA 0.9700 . ?
C8A H8AB 0.9700 . ?
C8A C9A 1.509(15) . ?
C9A H9AA 0.9700 . ?
C9A H9AB 0.9700 . ?
C9A C10A 1.510(13) . ?
C10A H10A 0.9800 . ?
C10A C11A 1.512(14) . ?
C10A O3A 1.415(12) . ?
C11A H11C 0.9700 . ?
C11A H11D 0.9700 . ?
C11A C12A 1.477(13) . ?
C12A C13A 1.504(14) . ?
C12A O4A 1.236(11) . ?
C13A H13C 0.9700 . ?
C13A H13D 0.9700 . ?
C13A C14A 1.502(13) . ?
C14A C15A 1.399(13) . ?
C14A C19A 1.421(13) . ?
C15A C16A 1.413(13) . ?
C15A Cl1A 1.727(10) . ?
C16A C17A 1.349(14) . ?
C16A O5A 1.360(12) . ?
C17A H17A 0.9300 . ?
C17A C18A 1.407(15) . ?
C18A C19A 1.433(14) . ?
C18A O6A 1.337(12) . ?
C19A C20A 1.463(14) . ?
C20A O1A 1.222(12) . ?
C20A O2A 1.318(12) . ?
O3A H3AC 0.8200 . ?
O5A H5AB 0.8200 . ?
O6A H6AC 0.8200 . ?
C1S H1SA 0.9600 . ?
C1S H1SB 0.9600 . ?
C1S H1SC 0.9600 . ?
C1S O1S 1.30(2) . ?
O1S H1S 0.8001 . ?
O1W H1WA 0.8500 . ?
O1W H1WB 0.8496 . ?

loop_
_geom_torsion_atom_site_label_1
_geom_torsion_atom_site_label_2
_geom_torsion_atom_site_label_3
_geom_torsion_atom_site_label_4
_geom_torsion
_geom_torsion_site_symmetry_1
_geom_torsion_site_symmetry_2
_geom_torsion_site_symmetry_3
_geom_torsion_site_symmetry_4
_geom_torsion_publ_flag
C1 C2 C3 C4 -62.3(17) . . . . ?
C1 C2 O2 C20 -149.8(12) . . . . ?
C2 C3 C4 C5 110.6(18) . . . . ?
C3 C2 O2 C20 86.4(14) . . . . ?
C3 C4 C5 C6 176.4(15) . . . . ?
C4 C5 C6 C7 114.0(18) . . . . ?
C5 C6 C7 C8 -61.9(16) . . . . ?
C6 C7 C8 C9 -63.0(16) . . . . ?
C7 C8 C9 C10 -177.4(11) . . . . ?
C8 C9 C10 C11 -62.9(13) . . . . ?
C8 C9 C10 O3 59.4(13) . . . . ?
C9 C10 C11 C12 -73.9(11) . . . . ?
C10 C11 C12 C13 -166.1(9) . . . . ?
C10 C11 C12 O4 12.5(15) . . . . ?
C11 C12 C13 C14 170.9(9) . . . . ?
C12 C13 C14 C15 -87.8(11) . . . . ?
C12 C13 C14 C19 89.6(11) . . . . ?
C13 C14 C15 C16 -179.9(9) . . . . ?
C13 C14 C15 Cl1 0.3(12) . . . . ?
C13 C14 C19 C18 177.6(9) . . . . ?
C13 C14 C19 C20 0.1(15) . . . . ?
C14 C15 C16 C17 -0.7(15) . . . . ?
C14 C15 C16 O5 179.6(9) . . . . ?
C14 C19 C20 O1 169.8(11) . . . . ?
C14 C19 C20 O2 -11.6(16) . . . . ?
C15 C14 C19 C18 -5.0(14) . . . . ?
C15 C14 C19 C20 177.4(10) . . . . ?
C15 C16 C17 C18 1.5(15) . . . . ?
C16 C17 C18 C19 -4.3(16) . . . . ?
C16 C17 C18 O6 178.9(9) . . . . ?
C17 C18 C19 C14 6.0(16) . . . . ?
C17 C18 C19 C20 -176.3(10) . . . . ?
C18 C19 C20 O1 -7.7(17) . . . . ?
C18 C19 C20 O2 170.9(10) . . . . ?
C19 C14 C15 C16 2.6(15) . . . . ?
C19 C14 C15 Cl1 -177.2(7) . . . . ?
C19 C20 O2 C2 176.0(10) . . . . ?
Cl1 C15 C16 C17 179.1(8) . . . . ?
Cl1 C15 C16 O5 -0.5(13) . . . . ?
O1 C20 O2 C2 -5.4(18) . . . . ?
O2 C2 C3 C4 55.8(18) . . . . ?
O3 C10 C11 C12 164.4(8) . . . . ?
O4 C12 C13 C14 -7.7(14) . . . . ?
O5 C16 C17 C18 -178.9(10) . . . . ?
O6 C18 C19 C14 -177.4(10) . . . . ?
O6 C18 C19 C20 0.3(16) . . . . ?
C1A C2A C3A C4A -55.1(15) . . . . ?
C1A C2A O2A C20A -135.9(11) . . . . ?
C2A C3A C4A C5A 115.4(14) . . . . ?
C3A C2A O2A C20A 100.4(11) . . . . ?
C3A C4A C5A C6A 174.7(13) . . . . ?
C4A C5A C6A C7A 104.5(17) . . . . ?
C5A C6A C7A C8A -62.8(15) . . . . ?
C6A C7A C8A C9A -61.2(14) . . . . ?
C7A C8A C9A C10A -175.8(10) . . . . ?
C8A C9A C10A C11A -65.3(13) . . . . ?
C8A C9A C10A O3A 60.0(13) . . . . ?
C9A C10A C11A C12A -71.8(12) . . . . ?
C10A C11A C12A C13A -172.4(8) . . . . ?
C10A C11A C12A O4A 5.8(14) . . . . ?
C11A C12A C13A C14A 172.6(8) . . . . ?
C12A C13A C14A C15A -80.3(11) . . . . ?
C12A C13A C14A C19A 102.6(11) . . . . ?
C13A C14A C15A C16A -176.7(9) . . . . ?
C13A C14A C15A Cl1A 3.8(12) . . . . ?
C13A C14A C19A C18A 171.6(9) . . . . ?
C13A C14A C19A C20A -9.6(15) . . . . ?
C14A C15A C16A C17A 2.3(15) . . . . ?
C14A C15A C16A O5A -178.8(9) . . . . ?
C14A C19A C20A O1A 168.9(10) . . . . ?
C14A C19A C20A O2A -14.9(14) . . . . ?
C15A C14A C19A C18A -5.5(13) . . . . ?
C15A C14A C19A C20A 173.4(9) . . . . ?
C15A C16A C17A C18A 0.1(15) . . . . ?
C16A C17A C18A C19A -5.2(15) . . . . ?
C16A C17A C18A O6A 179.3(9) . . . . ?
C17A C18A C19A C14A 7.9(14) . . . . ?
C17A C18A C19A C20A -171.1(9) . . . . ?
C18A C19A C20A O1A -12.3(15) . . . . ?
C18A C19A C20A O2A 164.0(9) . . . . ?
C19A C14A C15A C16A 0.6(14) . . . . ?
C19A C14A C15A Cl1A -178.9(7) . . . . ?
C19A C20A O2A C2A 178.5(9) . . . . ?
Cl1A C15A C16A C17A -178.2(8) . . . . ?
Cl1A C15A C16A O5A 0.7(12) . . . . ?
O1A C20A O2A C2A -5.2(16) . . . . ?
O2A C2A C3A C4A 62.9(13) . . . . ?
O3A C10A C11A C12A 164.6(8) . . . . ?
O4A C12A C13A C14A -5.6(13) . . . . ?
O5A C16A C17A C18A -178.8(9) . . . . ?
O6A C18A C19A C14A -176.9(9) . . . . ?
O6A C18A C19A C20A 4.1(14) . . . . ?
